data_1534540
loop_
_publ_author_name
'Levin, A.A.'

_publ_section_title
;
 Crystal structure of holmium aluminate HoAlO3.
;
_journal_name_full Kristallografiya
_journal_page_first 1020
_journal_page_last 1021
_journal_volume 37
_journal_year 1992
_chemical_formula_sum 'Al Ho O3'
_chemical_name_systematic 'Ho Al O3'
_space_group_IT_number 62
_symmetry_space_group_name_Hall '-P 2c 2ab'
_symmetry_space_group_name_H-M 'P b n m'
_cell_angle_alpha 90
_cell_angle_beta 90
_cell_angle_gamma 90
_cell_formula_units_Z 4
_cell_length_a 5.18
_cell_length_b 5.322
_cell_length_c 7.374
_cell_volume 203.286
_citation_journal_id_ASTM KRISAJ
_cod_data_source_file Levin_KRISAJ_1992_1287.cif
_cod_data_source_block Al1Ho1O3
_cod_original_cell_volume 203.2861
_cod_original_sg_symbol_Hall '-P 2ac 2n (z,x,y)'
_cod_original_formula_sum 'Al1 Ho1 O3'
_cod_database_code 1534540

loop_
_symmetry_equiv_pos_as_xyz
x,y,z
x+1/2,-y+1/2,-z
-x+1/2,y+1/2,-z+1/2
-x,-y,z+1/2
-x,-y,-z
-x-1/2,y-1/2,z
x-1/2,-y-1/2,z-1/2
x,y,-z-1/2

loop_
_atom_site_label
_atom_site_type_symbol
_atom_site_fract_x
_atom_site_fract_y
_atom_site_fract_z
_atom_site_occupancy
_atom_site_U_iso_or_equiv
Al1 Al+3 0.5 0 0 1 0.0
Ho1 Ho+3 0.98811 0.0519 0.25 1 0.0
O2 O-2 0.7057 0.2935 0.0442 1 0.0
O1 O-2 0.0827 0.4793 0.25 1 0.0
